data_2211662
loop_
_publ_author_name
'Suchada Chantrapromma'
'Pumsak Ruanwas'
'Hoong-Kun Fun'
'P. S. Patil'

_publ_section_title
;
 2-(4-Hydroxystyryl)-1-methylpyridinium 4-bromobenzenesulfonate
;
_journal_coeditor_code WN2084
_journal_issue 12
_journal_name_full 'Acta Crystallographica Section E'
_journal_page_first o5494
_journal_page_last o5496
_journal_paper_doi 10.1107/S1600536806046137
_journal_volume 62
_journal_year 2006
_chemical_formula_iupac 'C14 H14 N O + , C6 H4 Br O3 S -'
_chemical_formula_moiety 'C14 H14 N O + , C6 H4 Br O3 S -'
_chemical_formula_sum 'C20 H18 Br N O4 S'
_chemical_formula_weight 448.32
_chemical_melting_point .513E-305
_chemical_name_common
;
2-(4-Hydroxystyryl)-1-methylpyridinium 4-bromobenzenesulfonate
;
_chemical_name_systematic
;
2-(4-Hydroxystyryl)-1-methylpyridinium 4-bromobenzenesulfonate
;
_space_group_IT_number 4
_symmetry_cell_setting monoclinic
_symmetry_space_group_name_Hall 'P 2yb'
_symmetry_space_group_name_H-M 'P 1 21 1'
_atom_sites_solution_hydrogens geom
_atom_sites_solution_primary direct
_atom_sites_solution_secondary difmap
_audit_creation_method SHELXL97
_cell_angle_alpha 90.00
_cell_angle_beta 95.9230(10)
_cell_angle_gamma 90.00
_cell_formula_units_Z 2
_cell_length_a 6.28270(10)
_cell_length_b 19.5377(3)
_cell_length_c 7.50250(10)
_cell_measurement_reflns_used 5107
_cell_measurement_temperature 100.00(10)
_cell_measurement_theta_max 29.99
_cell_measurement_theta_min 2.08
_cell_volume 916.01(2)
_computing_cell_refinement APEX2
_computing_data_collection 'APEX2 (Bruker, 2005)'
_computing_data_reduction 'SAINT (Bruker, 2005)'
_computing_molecular_graphics SHELXTL
_computing_publication_material 'SHELXTL and PLATON (Spek, 2003)'
_computing_structure_refinement SHELXTL
_computing_structure_solution 'SHELXTL (Sheldrick, 1998)'
_diffrn_ambient_temperature 297(2)
_diffrn_detector_area_resol_mean 8.33
_diffrn_measured_fraction_theta_full 1.000
_diffrn_measured_fraction_theta_max 1.000
_diffrn_measurement_device_type 'Bruker SMART APEXII CCD area-detector'
_diffrn_measurement_method \w
_diffrn_radiation_monochromator graphite
_diffrn_radiation_source 'fine-focus sealed tube'
_diffrn_radiation_type MoK\a
_diffrn_radiation_wavelength 0.71073
_diffrn_reflns_av_R_equivalents 0.0249
_diffrn_reflns_av_sigmaI/netI 0.0401
_diffrn_reflns_limit_h_max 8
_diffrn_reflns_limit_h_min -8
_diffrn_reflns_limit_k_max 27
_diffrn_reflns_limit_k_min -27
_diffrn_reflns_limit_l_max 10
_diffrn_reflns_limit_l_min -10
_diffrn_reflns_number 15947
_diffrn_reflns_theta_full 29.99
_diffrn_reflns_theta_max 29.99
_diffrn_reflns_theta_min 2.08
_diffrn_standards_number 0
_exptl_absorpt_coefficient_mu 2.385
_exptl_absorpt_correction_T_max 0.5223
_exptl_absorpt_correction_T_min 0.3940
_exptl_absorpt_correction_type multi-scan
_exptl_absorpt_process_details '(SADABS; Bruker, 2005)'
_exptl_crystal_colour Purple
_exptl_crystal_density_diffrn 1.625
_exptl_crystal_density_method 'not measured'
_exptl_crystal_description Block
_exptl_crystal_F_000 456
_exptl_crystal_size_max 0.48
_exptl_crystal_size_mid 0.39
_exptl_crystal_size_min 0.31
_refine_diff_density_max 0.603
_refine_diff_density_min -0.427
_refine_ls_abs_structure_details 'Flack (1983), with 2427 Friedel pairs'
_refine_ls_abs_structure_Flack 0.013(4)
_refine_ls_extinction_method none
_refine_ls_goodness_of_fit_ref 1.065
_refine_ls_hydrogen_treatment mixed
_refine_ls_matrix_type full
_refine_ls_number_parameters 249
_refine_ls_number_reflns 5286
_refine_ls_number_restraints 1
_refine_ls_restrained_S_all 1.065
_refine_ls_R_factor_all 0.0248
_refine_ls_R_factor_gt 0.0236
_refine_ls_shift/su_max 0.001
_refine_ls_shift/su_mean 0.000
_refine_ls_structure_factor_coef Fsqd
_refine_ls_weighting_details 'calc w = 1/[\s^2^(Fo^2^)+(0.024P)^2^+0.0214P] where P=(Fo^2^+2Fc^2^)/3'
_refine_ls_weighting_scheme calc
_refine_ls_wR_factor_gt 0.0573
_refine_ls_wR_factor_ref 0.0576
_reflns_number_gt 5107
_reflns_number_total 5286
_reflns_threshold_expression I>2\s(I)
_cod_data_source_file wn2084.cif
_cod_data_source_block I
_cod_depositor_comments
;
The following automatic conversions were performed:
'_symmetry_cell_setting' value 'Monoclinic' changed to 'monoclinic'
according to '/home/saulius/struct/CIF-dictionaries/cif_core.dic'
dictionary named 'cif_core.dic' version 2.4.1 from 2010-06-29.

Automatic conversion script
Id: cif_fix_enum 1527 2010-12-29 10:47:43Z saulius 

The following automatic conversions were performed:

'_symmetry_cell_setting' value 'Monoclinic' changed to 'monoclinic'
according to /home/saulius/struct/CIF-dictionaries/cif_core.dic
dictionary named 'cif_core.dic' version 2.4.1 from 2010-06-29.

Automatic conversion script
Id: cif_fix_values 1715 2011-07-08 13:25:40Z adriana 
;
_cod_original_sg_symbol_H-M 'P 21'
_cod_database_code 2211662
_cod_database_fobs_code 2211662

loop_
_symmetry_equiv_pos_as_xyz
'x, y, z'
'-x, y+1/2, -z'

loop_
_atom_site_type_symbol
_atom_site_label
_atom_site_fract_x
_atom_site_fract_y
_atom_site_fract_z
_atom_site_U_iso_or_equiv
_atom_site_adp_type
_atom_site_calc_flag
_atom_site_refinement_flags
_atom_site_occupancy
Br Br1 -0.35458(2) 0.542441(10) 0.88108(2) 0.02165(5) Uani d . 1
S S1 0.21574(6) 0.63716(2) 0.25977(6) 0.01564(8) Uani d . 1
N N1 1.6968(2) 0.80144(7) 0.9335(2) 0.0175(3) Uani d . 1
O O1 0.3676(2) 0.68651(6) 0.34852(19) 0.0234(3) Uani d . 1
O O2 0.3201(2) 0.57579(7) 0.20216(18) 0.0217(3) Uani d . 1
O O3 0.0701(2) 0.66804(7) 0.11896(19) 0.0223(3) Uani d . 1
O O4 0.4342(2) 0.81972(7) 0.28717(19) 0.0209(3) Uani d . 1
H H1O4 0.405(4) 0.7851(15) 0.298(4) 0.029(7) Uiso d . 1
C C1 -0.1844(3) 0.56807(9) 0.6963(2) 0.0175(3) Uani d . 1
C C2 -0.2764(3) 0.56796(9) 0.5205(2) 0.0184(3) Uani d . 1
H H2A -0.4171 0.5536 0.4926 0.022 Uiso calc R 1
C C3 -0.1547(3) 0.58972(9) 0.3859(2) 0.0166(3) Uani d . 1
H H3A -0.2141 0.5903 0.2671 0.020 Uiso calc R 1
C C4 0.0568(3) 0.61062(8) 0.4299(2) 0.0154(3) Uani d . 1
C C5 0.1465(3) 0.60958(9) 0.6078(2) 0.0178(3) Uani d . 1
H H5A 0.2878 0.6231 0.6361 0.021 Uiso calc R 1
C C6 0.0262(3) 0.58846(9) 0.7433(2) 0.0189(3) Uani d . 1
H H6A 0.0849 0.5880 0.8623 0.023 Uiso calc R 1
C C7 1.8901(3) 0.81452(10) 1.0241(2) 0.0192(3) Uani d . 1
H H7A 1.9699 0.7785 1.0771 0.023 Uiso calc R 1
C C8 1.9713(3) 0.87979(10) 1.0397(2) 0.0198(3) Uani d . 1
H H8A 2.1038 0.8882 1.1031 0.024 Uiso calc R 1
C C9 1.8506(3) 0.93288(9) 0.9583(3) 0.0196(3) Uani d . 1
H H9A 1.9024 0.9775 0.9656 0.024 Uiso calc R 1
C C10 1.6532(3) 0.91912(9) 0.8664(2) 0.0181(3) Uani d . 1
H H10A 1.5725 0.9549 0.8128 0.022 Uiso calc R 1
C C11 1.5726(3) 0.85258(9) 0.8525(2) 0.0167(3) Uani d . 1
C C12 1.3673(3) 0.83454(9) 0.7565(3) 0.0197(3) Uani d . 1
H H12 1.3236 0.7892 0.7610 0.024 Uiso calc R 1
C C13 1.2360(3) 0.87866(9) 0.6615(2) 0.0183(3) Uani d . 1
H H13A 1.2800 0.9241 0.6580 0.022 Uiso calc R 1
C C14 1.0309(3) 0.86125(9) 0.5639(2) 0.0164(3) Uani d . 1
C C15 0.9595(3) 0.79371(9) 0.5400(3) 0.0193(3) Uani d . 1
H H15A 1.0471 0.7581 0.5855 0.023 Uiso calc R 1
C C16 0.7613(3) 0.77873(9) 0.4500(3) 0.0194(3) Uani d . 1
H H16A 0.7166 0.7335 0.4367 0.023 Uiso calc R 1
C C17 0.6283(3) 0.83165(9) 0.3792(2) 0.0169(3) Uani d . 1
C C18 0.6970(3) 0.89946(9) 0.4000(2) 0.0180(3) Uani d . 1
H H18A 0.6094 0.9350 0.3540 0.022 Uiso calc R 1
C C19 0.8956(3) 0.91351(9) 0.4894(2) 0.0181(3) Uani d . 1
H H19A 0.9412 0.9587 0.5005 0.022 Uiso calc R 1
C C20 1.6250(3) 0.72959(10) 0.9224(3) 0.0246(4) Uani d . 1
H H20A 1.7329 0.7008 0.9835 0.037 Uiso calc R 1
H H20B 1.6009 0.7161 0.7989 0.037 Uiso calc R 1
H H20C 1.4944 0.7251 0.9775 0.037 Uiso calc R 1

loop_
_atom_site_aniso_label
_atom_site_aniso_U_11
_atom_site_aniso_U_22
_atom_site_aniso_U_33
_atom_site_aniso_U_12
_atom_site_aniso_U_13
_atom_site_aniso_U_23
Br1 0.02040(8) 0.02600(8) 0.01847(8) -0.00373(7) 0.00163(5) 0.00159(8)
S1 0.01578(17) 0.01394(16) 0.01682(19) -0.00035(14) -0.00011(14) 0.00063(14)
N1 0.0167(6) 0.0156(7) 0.0198(7) 0.0013(5) 0.0009(5) 0.0015(5)
O1 0.0242(7) 0.0198(6) 0.0254(7) -0.0075(5) -0.0016(5) 0.0013(5)
O2 0.0214(6) 0.0205(6) 0.0235(7) 0.0033(5) 0.0042(5) 0.0006(5)
O3 0.0220(6) 0.0232(6) 0.0212(7) 0.0032(5) -0.0011(5) 0.0045(5)
O4 0.0163(6) 0.0207(7) 0.0244(7) -0.0017(5) -0.0033(5) 0.0015(5)
C1 0.0204(8) 0.0148(7) 0.0177(8) 0.0002(6) 0.0033(6) 0.0008(6)
C2 0.0147(7) 0.0179(7) 0.0221(9) 0.0012(6) -0.0005(6) -0.0009(6)
C3 0.0169(7) 0.0173(7) 0.0147(8) 0.0013(6) -0.0021(6) 0.0000(6)
C4 0.0161(7) 0.0130(6) 0.0169(8) 0.0007(6) 0.0010(6) -0.0016(6)
C5 0.0149(8) 0.0177(7) 0.0199(9) -0.0017(6) -0.0023(6) -0.0015(6)
C6 0.0205(8) 0.0190(7) 0.0164(8) -0.0003(6) -0.0021(6) -0.0011(6)
C7 0.0166(8) 0.0238(8) 0.0170(8) 0.0026(6) 0.0007(6) 0.0021(6)
C8 0.0170(8) 0.0260(8) 0.0162(8) -0.0004(6) 0.0011(6) -0.0022(6)
C9 0.0177(8) 0.0186(8) 0.0220(9) -0.0014(6) 0.0001(6) -0.0013(6)
C10 0.0170(8) 0.0168(7) 0.0204(9) 0.0007(6) 0.0014(6) 0.0005(6)
C11 0.0141(7) 0.0185(8) 0.0179(8) 0.0025(6) 0.0031(6) 0.0005(6)
C12 0.0169(8) 0.0169(7) 0.0247(9) 0.0000(6) -0.0007(7) 0.0003(7)
C13 0.0163(7) 0.0166(7) 0.0216(9) -0.0013(6) 0.0006(6) -0.0011(6)
C14 0.0139(7) 0.0188(7) 0.0164(8) 0.0001(6) 0.0015(6) 0.0001(6)
C15 0.0166(8) 0.0156(7) 0.0255(10) 0.0031(6) 0.0004(6) 0.0006(7)
C16 0.0186(8) 0.0146(7) 0.0246(9) -0.0008(6) 0.0003(7) -0.0008(6)
C17 0.0157(8) 0.0182(8) 0.0168(8) -0.0009(6) 0.0026(6) 0.0005(6)
C18 0.0192(7) 0.0164(7) 0.0181(8) 0.0020(6) 0.0002(6) 0.0013(6)
C19 0.0185(8) 0.0147(7) 0.0211(9) 0.0011(6) 0.0015(6) 0.0009(6)
C20 0.0228(9) 0.0165(8) 0.0334(10) -0.0003(7) -0.0023(7) 0.0039(7)

loop_
_atom_type_symbol
_atom_type_description
_atom_type_scat_dispersion_real
_atom_type_scat_dispersion_imag
_atom_type_scat_source
C C 0.0033 0.0016 'International Tables Vol C Tables 4.2.6.8 and 6.1.1.4'
H H 0.0000 0.0000 'International Tables Vol C Tables 4.2.6.8 and 6.1.1.4'
N N 0.0061 0.0033 'International Tables Vol C Tables 4.2.6.8 and 6.1.1.4'
O O 0.0106 0.0060 'International Tables Vol C Tables 4.2.6.8 and 6.1.1.4'
S S 0.1246 0.1234 'International Tables Vol C Tables 4.2.6.8 and 6.1.1.4'
Br Br -0.2901 2.4595 'International Tables Vol C Tables 4.2.6.8 and 6.1.1.4'

loop_
_geom_angle_atom_site_label_1
_geom_angle_atom_site_label_2
_geom_angle_atom_site_label_3
_geom_angle
O2 S1 O3 113.28(8)
O2 S1 O1 112.64(8)
O3 S1 O1 112.81(8)
O2 S1 C4 106.08(8)
O3 S1 C4 106.54(8)
O1 S1 C4 104.66(8)
C7 N1 C11 121.68(15)
C7 N1 C20 117.49(15)
C11 N1 C20 120.82(15)
C17 O4 H1O4 109(2)
C2 C1 C6 122.33(16)
C2 C1 Br1 118.88(13)
C6 C1 Br1 118.76(14)
C1 C2 C3 118.88(16)
C1 C2 H2A 120.6
C3 C2 H2A 120.6
C2 C3 C4 119.84(16)
C2 C3 H3A 120.1
C4 C3 H3A 120.1
C5 C4 C3 120.16(16)
C5 C4 S1 119.37(13)
C3 C4 S1 120.46(13)
C6 C5 C4 120.53(16)
C6 C5 H5A 119.7
C4 C5 H5A 119.7
C5 C6 C1 118.26(17)
C5 C6 H6A 120.9
C1 C6 H6A 120.9
N1 C7 C8 121.61(17)
N1 C7 H7A 119.2
C8 C7 H7A 119.2
C7 C8 C9 118.32(17)
C7 C8 H8A 120.8
C9 C8 H8A 120.8
C10 C9 C8 119.71(17)
C10 C9 H9A 120.1
C8 C9 H9A 120.1
C9 C10 C11 121.22(17)
C9 C10 H10A 119.4
C11 C10 H10A 119.4
N1 C11 C10 117.45(16)
N1 C11 C12 118.56(15)
C10 C11 C12 123.98(16)
C13 C12 C11 124.82(16)
C13 C12 H12 117.6
C11 C12 H12 117.6
C12 C13 C14 125.41(16)
C12 C13 H13A 117.3
C14 C13 H13A 117.3
C15 C14 C19 117.44(16)
C15 C14 C13 122.71(16)
C19 C14 C13 119.85(15)
C16 C15 C14 121.46(16)
C16 C15 H15A 119.3
C14 C15 H15A 119.3
C15 C16 C17 120.03(16)
C15 C16 H16A 120.0
C17 C16 H16A 120.0
O4 C17 C18 118.07(16)
O4 C17 C16 122.40(16)
C18 C17 C16 119.53(16)
C19 C18 C17 119.72(16)
C19 C18 H18A 120.1
C17 C18 H18A 120.1
C18 C19 C14 121.80(16)
C18 C19 H19A 119.1
C14 C19 H19A 119.1
N1 C20 H20A 109.5
N1 C20 H20B 109.5
H20A C20 H20B 109.5
N1 C20 H20C 109.5
H20A C20 H20C 109.5
H20B C20 H20C 109.5

loop_
_geom_bond_atom_site_label_1
_geom_bond_atom_site_label_2
_geom_bond_distance
_geom_bond_publ_flag
Br1 C1 1.9034(17) y
S1 O2 1.4535(13) y
S1 O3 1.4551(14) y
S1 O1 1.4671(13) y
S1 C4 1.7771(18) y
N1 C7 1.354(2) ?
N1 C11 1.370(2) ?
N1 C20 1.474(2) y
O4 C17 1.358(2) y
O4 H1O4 0.71(3) ?
C1 C2 1.384(3) ?
C1 C6 1.392(3) ?
C2 C3 1.394(2) ?
C2 H2A 0.9300 ?
C3 C4 1.397(2) ?
C3 H3A 0.9300 ?
C4 C5 1.394(2) ?
C5 C6 1.391(3) ?
C5 H5A 0.9300 ?
C6 H6A 0.9300 ?
C7 C8 1.374(3) ?
C7 H7A 0.9300 ?
C8 C9 1.389(3) ?
C8 H8A 0.9300 ?
C9 C10 1.382(2) ?
C9 H9A 0.9300 ?
C10 C11 1.395(2) ?
C10 H10A 0.9300 ?
C11 C12 1.455(2) ?
C12 C13 1.345(2) y
C12 H12 0.9300 ?
C13 C14 1.456(2) ?
C13 H13A 0.9300 ?
C14 C15 1.399(2) ?
C14 C19 1.407(2) ?
C15 C16 1.385(3) ?
C15 H15A 0.9300 ?
C16 C17 1.399(2) ?
C16 H16A 0.9300 ?
C17 C18 1.397(2) ?
C18 C19 1.382(2) ?
C18 H18A 0.9300 ?
C19 H19A 0.9300 ?
C20 H20A 0.9600 ?
C20 H20B 0.9600 ?
C20 H20C 0.9600 ?

loop_
_geom_hbond_atom_site_label_D
_geom_hbond_atom_site_label_H
_geom_hbond_atom_site_label_A
_geom_hbond_site_symmetry_A
_geom_hbond_distance_DH
_geom_hbond_distance_HA
_geom_hbond_distance_DA
_geom_hbond_angle_DHA
_geom_hbond_publ_flag
O4 H1O4 O1 1_555 0.71(3) 1.98(3) 2.6833(18) 171(3) y
C5 H5A O1 1_555 0.93 2.5816 2.921(2) 102 y
C6 H6A O3 1_556 0.93 2.4898 3.206(2) 134 y
C7 H7A O3 1_756 0.93 2.2609 3.132(2) 156 y
C10 H10A O2 2_756 0.93 2.4621 3.111(2) 127 y
C16 H16A O1 1_555 0.93 2.4060 3.091(2) 130 y
C20 H20A O3 1_756 0.96 2.3423 3.254(2) 158 y
C16 H16A Cg1 1_655 0.93 3.2400 3.9330(19) 133 y
C19 H19A Cg1 2_656 0.93 2.7198 3.6245(19) 165 y

loop_
_geom_torsion_atom_site_label_1
_geom_torsion_atom_site_label_2
_geom_torsion_atom_site_label_3
_geom_torsion_atom_site_label_4
_geom_torsion
_geom_torsion_publ_flag
C6 C1 C2 C3 -0.7(3) ?
Br1 C1 C2 C3 177.11(12) ?
C1 C2 C3 C4 0.5(2) ?
C2 C3 C4 C5 0.2(2) ?
C2 C3 C4 S1 178.96(13) ?
O2 S1 C4 C5 89.10(15) ?
O3 S1 C4 C5 -149.93(14) ?
O1 S1 C4 C5 -30.21(16) ?
O2 S1 C4 C3 -89.68(14) ?
O3 S1 C4 C3 31.29(15) ?
O1 S1 C4 C3 151.01(13) ?
C3 C4 C5 C6 -0.7(2) ?
S1 C4 C5 C6 -179.44(13) ?
C4 C5 C6 C1 0.5(3) ?
C2 C1 C6 C5 0.2(3) ?
Br1 C1 C6 C5 -177.57(13) ?
C11 N1 C7 C8 0.1(3) ?
C20 N1 C7 C8 179.22(17) y
N1 C7 C8 C9 -0.6(3) ?
C7 C8 C9 C10 0.7(3) ?
C8 C9 C10 C11 -0.4(3) ?
C7 N1 C11 C10 0.1(3) ?
C20 N1 C11 C10 -178.91(16) ?
C7 N1 C11 C12 179.58(16) ?
C20 N1 C11 C12 0.5(2) ?
C9 C10 C11 N1 0.0(3) ?
C9 C10 C11 C12 -179.40(16) ?
N1 C11 C12 C13 -175.52(17) ?
C10 C11 C12 C13 3.9(3) ?
C11 C12 C13 C14 179.58(17) y
C12 C13 C14 C15 -8.3(3) ?
C12 C13 C14 C19 171.64(18) ?
C19 C14 C15 C16 -1.5(3) ?
C13 C14 C15 C16 178.47(17) ?
C14 C15 C16 C17 0.6(3) ?
C15 C16 C17 O4 178.80(16) ?
C15 C16 C17 C18 0.0(3) ?
O4 C17 C18 C19 -178.53(15) ?
C16 C17 C18 C19 0.3(3) ?
C17 C18 C19 C14 -1.3(3) ?
C15 C14 C19 C18 1.8(3) ?
C13 C14 C19 C18 -178.13(16) ?

loop_
_cod_related_entry_id
_cod_related_entry_database
_cod_related_entry_code
1 ChemSpider 21125782
